data_4028820
loop_
_publ_author_name
'Joanna V. Geden'
'Benjamin O. Beasley'
'Guy J. Clarkson'
'Michael Shipman'

_publ_section_title
;
 Asymmetric Synthesis of 2-Substituted Oxetan-3-ones via Metalated
 SAMP/RAMP Hydrazones
;
_journal_name_full 'Journal of Organic Chemistry'
_journal_page_first 12243
_journal_page_last 12250
_journal_paper_doi 10.1021/jo4020485
_journal_volume 78
_journal_year 2013
_chemical_absolute_configuration syn
_chemical_formula_moiety 'C23 H24 N2 O3, C5 H12'
_chemical_formula_sum 'C28 H36 N2 O3'
_chemical_formula_weight 448.59
_chemical_name_systematic
; 
 ? 
;
_space_group_IT_number 154
_symmetry_cell_setting hexagonal
_symmetry_space_group_name_Hall 'P 32 2"'
_symmetry_space_group_name_H-M 'P 32 2 1'
_atom_sites_solution_hydrogens geom
_atom_sites_solution_primary direct
_atom_sites_solution_secondary difmap
_audit_creation_method SHELXL-97
_cell_angle_alpha 90.00
_cell_angle_beta 90.00
_cell_angle_gamma 120.00
_cell_formula_units_Z 18
_cell_length_a 17.3834(3)
_cell_length_b 17.3834(3)
_cell_length_c 48.1688(14)
_cell_measurement_reflns_used 9695
_cell_measurement_temperature 150(2)
_cell_measurement_theta_max 76.83
_cell_measurement_theta_min 3.07
_cell_volume 12605.7(5)
_computing_cell_refinement 'CrysAlis RED, Oxford Diffraction Ltd'
_computing_data_collection 'CrysAlis CCD, Oxford Diffraction Ltd'
_computing_data_reduction 'CrysAlis RED, Oxford Diffraction Ltd'
_computing_molecular_graphics 'SHELXTL (Sheldrick, 1997)'
_computing_publication_material 'SHELXTL (Sheldrick, 1997)'
_computing_structure_refinement 'SHELXL-97 (Sheldrick, 1997)'
_computing_structure_solution 'SHELXS-97 (Sheldrick, 1990)'
_diffrn_ambient_temperature 150(2)
_diffrn_detector_area_resol_mean 10.2833
_diffrn_measured_fraction_theta_full 0.998
_diffrn_measured_fraction_theta_max 0.985
_diffrn_measurement_device_type 'Oxford Diffraction Gemini R'
_diffrn_measurement_method '\f & \w scans'
_diffrn_radiation_monochromator graphite
_diffrn_radiation_source 'Enhance (Mo) x-ray Source'
_diffrn_radiation_type CuK\a
_diffrn_radiation_wavelength 1.54178
_diffrn_reflns_av_R_equivalents 0.0484
_diffrn_reflns_av_sigmaI/netI 0.0453
_diffrn_reflns_limit_h_max 21
_diffrn_reflns_limit_h_min -16
_diffrn_reflns_limit_k_max 21
_diffrn_reflns_limit_k_min -21
_diffrn_reflns_limit_l_max 51
_diffrn_reflns_limit_l_min -60
_diffrn_reflns_number 53087
_diffrn_reflns_theta_full 70.00
_diffrn_reflns_theta_max 77.00
_diffrn_reflns_theta_min 3.08
_diffrn_standards_decay_% nil
_exptl_absorpt_coefficient_mu 0.542
_exptl_absorpt_correction_T_max 1.00
_exptl_absorpt_correction_T_min 0.68
_exptl_absorpt_correction_type multi-scan
_exptl_absorpt_process_details 'ABSPACK(CrysAlis, Oxford Diffraction)'
_exptl_crystal_colour colourless
_exptl_crystal_density_diffrn 1.064
_exptl_crystal_description block
_exptl_crystal_F_000 4356
_exptl_crystal_size_max 0.38
_exptl_crystal_size_mid 0.38
_exptl_crystal_size_min 0.10
_platon_squeeze_details
;



The unit cell contains 18 pentane molecules which have been 
treated as a diffuse contribution to the overall scattering without specific 
atom positions by SQUEEZE/PLATON.

Volume of pentane roughly 250 Angstroms cubed.
Electron count of pentane 42 electrons

The new fcf (bb6-sr.fcf) is appended to the end of the cif file.
;
_refine_diff_density_max 0.273
_refine_diff_density_min -0.252
_refine_diff_density_rms 0.052
_refine_ls_abs_structure_details 'Flack H D (1983), Acta Cryst. A39, 876-881, 7723 Friedel pairs '
_refine_ls_abs_structure_Flack 0.0(2)
_refine_ls_extinction_method none
_refine_ls_goodness_of_fit_ref 1.066
_refine_ls_hydrogen_treatment mixed
_refine_ls_matrix_type full
_refine_ls_number_parameters 775
_refine_ls_number_reflns 17317
_refine_ls_number_restraints 6
_refine_ls_restrained_S_all 1.066
_refine_ls_R_factor_all 0.0942
_refine_ls_R_factor_gt 0.0755
_refine_ls_shift/su_max 0.000
_refine_ls_shift/su_mean 0.000
_refine_ls_structure_factor_coef Fsqd
_refine_ls_weighting_details 'calc w=1/[\s^2^(Fo^2^)+(0.1288P)^2^+0.0439P] where P=(Fo^2^+2Fc^2^)/3'
_refine_ls_weighting_scheme calc
_refine_ls_wR_factor_gt 0.2105
_refine_ls_wR_factor_ref 0.2257
_reflns_number_gt 12197
_reflns_number_total 17317
_reflns_threshold_expression >2sigma(I)
_cod_data_source_file jo4020485_si_002.cif
_cod_data_source_block bb6-sr
_cod_original_cell_volume 12605.6(5)
_cod_database_code 4028820
_cod_database_fobs_code 4028820

loop_
_symmetry_equiv_pos_as_xyz
'x, y, z'
'-y, x-y, z+2/3'
'-x+y, -x, z+1/3'
'x-y, -y, -z+1/3'
'-x, -x+y, -z+2/3'
'y, x, -z'

loop_
_atom_site_label
_atom_site_type_symbol
_atom_site_fract_x
_atom_site_fract_y
_atom_site_fract_z
_atom_site_U_iso_or_equiv
_atom_site_adp_type
_atom_site_occupancy
_atom_site_symmetry_multiplicity
_atom_site_calc_flag
_atom_site_refinement_flags
C101 C 0.6104(2) 0.7191(3) 0.48592(8) 0.0669(9) Uani 1 1 d .
H10A H 0.6340 0.7302 0.5042 0.080 Uiso 1 1 calc R
C102 C 0.6677(3) 0.7436(3) 0.46305(9) 0.0799(11) Uani 1 1 d .
H10B H 0.7300 0.7717 0.4659 0.096 Uiso 1 1 calc R
C103 C 0.6343(3) 0.7271(2) 0.43693(8) 0.0731(11) Uani 1 1 d .
H10C H 0.6732 0.7425 0.4215 0.088 Uiso 1 1 calc R
C104 C 0.5446(3) 0.6882(3) 0.43282(7) 0.0720(10) Uani 1 1 d .
H10D H 0.5216 0.6774 0.4145 0.086 Uiso 1 1 calc R
C105 C 0.4870(3) 0.6646(2) 0.45531(7) 0.0643(9) Uani 1 1 d .
H10E H 0.4248 0.6383 0.4523 0.077 Uiso 1 1 calc R
C106 C 0.5202(2) 0.6793(2) 0.48201(6) 0.0509(7) Uani 1 1 d .
C107 C 0.4577(2) 0.64877(19) 0.50672(6) 0.0503(7) Uani 1 1 d .
H10F H 0.4026 0.6492 0.5018 0.060 Uiso 1 1 calc R
H10G H 0.4861 0.6904 0.5224 0.060 Uiso 1 1 calc R
C108 C 0.4347(2) 0.55560(19) 0.51552(5) 0.0448(6) Uani 1 1 d .
H10H H 0.4894 0.5527 0.5199 0.054 Uiso 1 1 calc R
O109 O 0.38077(16) 0.49004(14) 0.49434(4) 0.0571(5) Uani 1 1 d .
C110 C 0.3076(2) 0.4435(2) 0.51370(6) 0.0540(7) Uani 1 1 d .
H11A H 0.2919 0.3811 0.5169 0.065 Uiso 1 1 calc R
H11B H 0.2542 0.4470 0.5087 0.065 Uiso 1 1 calc R
C111 C 0.36211(18) 0.50698(19) 0.53788(6) 0.0429(6) Uani 1 1 d .
C112 C 0.3841(2) 0.46378(18) 0.56080(6) 0.0473(6) Uani 1 1 d .
N113 N 0.43032(17) 0.41846(16) 0.55710(5) 0.0487(6) Uani 1 1 d D
H113 H 0.452(2) 0.414(3) 0.5406(4) 0.073 Uiso 1 1 d D
C114 C 0.4357(2) 0.3846(2) 0.58206(6) 0.0517(7) Uani 1 1 d .
C115 C 0.4754(3) 0.3352(2) 0.58946(8) 0.0623(9) Uani 1 1 d .
H11C H 0.5051 0.3193 0.5761 0.075 Uiso 1 1 calc R
C116 C 0.4704(3) 0.3100(3) 0.61698(8) 0.0695(9) Uani 1 1 d .
H11D H 0.4974 0.2766 0.6225 0.083 Uiso 1 1 calc R
C117 C 0.4263(3) 0.3326(2) 0.63691(7) 0.0648(9) Uani 1 1 d .
H11E H 0.4245 0.3147 0.6557 0.078 Uiso 1 1 calc R
C118 C 0.3857(2) 0.3803(2) 0.62962(6) 0.0577(8) Uani 1 1 d .
H11F H 0.3545 0.3937 0.6432 0.069 Uiso 1 1 calc R
C119 C 0.3903(2) 0.4090(2) 0.60217(6) 0.0498(7) Uani 1 1 d .
C120 C 0.3575(2) 0.4581(2) 0.58746(6) 0.0489(7) Uani 1 1 d .
C121 C 0.3068(2) 0.5012(2) 0.59746(6) 0.0522(7) Uani 1 1 d .
H12A H 0.3469 0.5566 0.6076 0.063 Uiso 1 1 calc R
H12B H 0.2591 0.4609 0.6103 0.063 Uiso 1 1 calc R
C122 C 0.2663(2) 0.5222(2) 0.57215(6) 0.0463(6) Uani 1 1 d .
H12C H 0.2144 0.4649 0.5658 0.056 Uiso 1 1 calc R
N122 N 0.32489(16) 0.56099(15) 0.54853(5) 0.0442(5) Uani 1 1 d D
H122 H 0.3819(13) 0.6166(14) 0.5524(7) 0.066 Uiso 1 1 d D
C123 C 0.2315(2) 0.5821(2) 0.58077(6) 0.0480(6) Uani 1 1 d .
O123 O 0.26276(15) 0.65839(14) 0.57333(5) 0.0582(6) Uani 1 1 d .
O124 O 0.16558(14) 0.54374(14) 0.59922(4) 0.0520(5) Uani 1 1 d .
C125 C 0.1279(2) 0.5971(2) 0.60885(7) 0.0573(8) Uani 1 1 d .
H12D H 0.0982 0.6093 0.5933 0.069 Uiso 1 1 calc R
H12E H 0.1754 0.6545 0.6162 0.069 Uiso 1 1 calc R
C126 C 0.0625(3) 0.5462(3) 0.63105(7) 0.0669(9) Uani 1 1 d .
H12F H 0.0359 0.5807 0.6379 0.100 Uiso 1 1 calc R
H12G H 0.0926 0.5347 0.6463 0.100 Uiso 1 1 calc R
H12H H 0.0158 0.4896 0.6235 0.100 Uiso 1 1 calc R
C201 C 0.1961(3) 0.5674(2) 0.48531(8) 0.0665(9) Uani 1 1 d .
H20A H 0.1816 0.5430 0.5035 0.080 Uiso 1 1 calc R
C202 C 0.1659(3) 0.5128(3) 0.46251(10) 0.0813(12) Uani 1 1 d .
H20B H 0.1290 0.4508 0.4654 0.098 Uiso 1 1 calc R
C203 C 0.1860(3) 0.5428(3) 0.43649(8) 0.0717(11) Uani 1 1 d .
H20C H 0.1643 0.5031 0.4212 0.086 Uiso 1 1 calc R
C204 C 0.2389(3) 0.6326(3) 0.43238(8) 0.0752(11) Uani 1 1 d .
H20D H 0.2542 0.6552 0.4140 0.090 Uiso 1 1 calc R
C205 C 0.2701(2) 0.6906(3) 0.45466(7) 0.0611(8) Uani 1 1 d .
H20E H 0.3068 0.7525 0.4514 0.073 Uiso 1 1 calc R
C206 C 0.24884(19) 0.6597(2) 0.48151(6) 0.0505(7) Uani 1 1 d .
C207 C 0.2778(2) 0.7207(2) 0.50616(6) 0.0507(7) Uani 1 1 d .
H20F H 0.2906 0.6922 0.5219 0.061 Uiso 1 1 calc R
H20G H 0.3332 0.7763 0.5016 0.061 Uiso 1 1 calc R
C208 C 0.20798(18) 0.7422(2) 0.51455(6) 0.0465(6) Uani 1 1 d .
H20H H 0.1506 0.6868 0.5186 0.056 Uiso 1 1 calc R
O209 O 0.19554(15) 0.79618(16) 0.49378(4) 0.0578(5) Uani 1 1 d .
C210 C 0.2200(2) 0.8681(2) 0.51356(6) 0.0556(7) Uani 1 1 d .
H21A H 0.1723 0.8824 0.5168 0.067 Uiso 1 1 calc R
H21B H 0.2766 0.9224 0.5089 0.067 Uiso 1 1 calc R
C211 C 0.2292(2) 0.81355(19) 0.53727(6) 0.0475(6) Uani 1 1 d .
C212 C 0.16244(19) 0.7897(2) 0.56031(6) 0.0483(6) Uani 1 1 d .
N213 N 0.06996(17) 0.74171(19) 0.55627(5) 0.0550(6) Uani 1 1 d D
H213 H 0.052(3) 0.732(3) 0.5386(3) 0.082 Uiso 1 1 d D
C214 C 0.0300(2) 0.7345(2) 0.58155(7) 0.0575(8) Uani 1 1 d .
C215 C -0.0594(2) 0.6942(3) 0.58880(9) 0.0731(10) Uani 1 1 d .
H21C H -0.1049 0.6660 0.5753 0.088 Uiso 1 1 calc R
C216 C -0.0793(3) 0.6965(3) 0.61611(8) 0.0749(10) Uani 1 1 d .
H21D H -0.1399 0.6683 0.6216 0.090 Uiso 1 1 calc R
C217 C -0.0141(3) 0.7388(3) 0.63615(8) 0.0780(11) Uani 1 1 d .
H21E H -0.0307 0.7389 0.6549 0.094 Uiso 1 1 calc R
C218 C 0.0756(3) 0.7811(3) 0.62905(7) 0.0666(9) Uani 1 1 d .
H21F H 0.1202 0.8108 0.6428 0.080 Uiso 1 1 calc R
C219 C 0.0990(2) 0.7791(2) 0.60149(7) 0.0557(7) Uani 1 1 d .
C220 C 0.1805(2) 0.8124(2) 0.58679(6) 0.0500(7) Uani 1 1 d .
C221 C 0.27291(19) 0.8627(2) 0.59776(6) 0.0510(7) Uani 1 1 d .
H22A H 0.2882 0.8219 0.6075 0.061 Uiso 1 1 calc R
H22B H 0.2783 0.9084 0.6111 0.061 Uiso 1 1 calc R
C222 C 0.3371(2) 0.9077(2) 0.57270(6) 0.0487(7) Uani 1 1 d .
H22C H 0.3330 0.9606 0.5667 0.058 Uiso 1 1 calc R
N222 N 0.31822(15) 0.84889(17) 0.54877(5) 0.0466(5) Uani 1 1 d D
H222 H 0.319(3) 0.7970(16) 0.5572(7) 0.070 Uiso 1 1 d D
C223 C 0.4309(2) 0.9388(2) 0.58260(6) 0.0492(7) Uani 1 1 d .
O223 O 0.47626(17) 0.90775(19) 0.57478(5) 0.0717(7) Uani 1 1 d .
O224 O 0.45625(15) 1.00277(14) 0.60152(5) 0.0589(5) Uani 1 1 d .
C225 C 0.5461(2) 1.0365(3) 0.61249(8) 0.0672(9) Uani 1 1 d .
H22D H 0.5905 1.0665 0.5976 0.081 Uiso 1 1 calc R
H22E H 0.5527 0.9868 0.6197 0.081 Uiso 1 1 calc R
C226 C 0.5606(3) 1.1005(3) 0.63517(9) 0.0823(12) Uani 1 1 d .
H22F H 0.6205 1.1238 0.6428 0.123 Uiso 1 1 calc R
H22G H 0.5166 1.0702 0.6499 0.123 Uiso 1 1 calc R
H22H H 0.5544 1.1496 0.6278 0.123 Uiso 1 1 calc R
C301 C 0.5066(3) 0.9058(3) 0.45723(7) 0.0660(9) Uani 1 1 d .
H30A H 0.5329 0.8699 0.4543 0.079 Uiso 1 1 calc R
C302 C 0.4795(3) 0.9328(3) 0.43485(8) 0.0753(11) Uani 1 1 d .
H30B H 0.4867 0.9161 0.4167 0.090 Uiso 1 1 calc R
C303 C 0.4408(2) 0.9856(3) 0.43887(8) 0.0673(10) Uani 1 1 d .
H30C H 0.4219 1.0057 0.4234 0.081 Uiso 1 1 calc R
C304 C 0.4305(3) 1.0080(3) 0.46505(9) 0.0786(11) Uani 1 1 d .
H30D H 0.4031 1.0429 0.4680 0.094 Uiso 1 1 calc R
C305 C 0.4601(3) 0.9794(3) 0.48769(8) 0.0652(9) Uani 1 1 d .
H30E H 0.4539 0.9963 0.5059 0.078 Uiso 1 1 calc R
C306 C 0.49808(18) 0.92740(19) 0.48385(6) 0.0483(7) Uani 1 1 d .
C307 C 0.5306(2) 0.8982(2) 0.50867(6) 0.0523(7) Uani 1 1 d .
H30F H 0.4890 0.8846 0.5244 0.063 Uiso 1 1 calc R
H30G H 0.5317 0.8433 0.5040 0.063 Uiso 1 1 calc R
C308 C 0.6216(2) 0.9689(2) 0.51721(6) 0.0485(6) Uani 1 1 d .
H30H H 0.6241 1.0268 0.5209 0.058 Uiso 1 1 calc R
O309 O 0.68870(15) 0.97833(16) 0.49668(4) 0.0602(6) Uani 1 1 d .
C310 C 0.7352(2) 0.9561(2) 0.51697(7) 0.0596(8) Uani 1 1 d .
H31A H 0.7967 1.0047 0.5203 0.072 Uiso 1 1 calc R
H31B H 0.7346 0.9000 0.5127 0.072 Uiso 1 1 calc R
C311 C 0.6706(2) 0.94626(19) 0.54028(6) 0.0489(7) Uani 1 1 d .
C312 C 0.7113(2) 1.01174(18) 0.56345(6) 0.0482(6) Uani 1 1 d .
N313 N 0.75521(18) 1.10323(16) 0.56022(6) 0.0539(6) Uani 1 1 d D
H313 H 0.768(3) 1.132(2) 0.5439(4) 0.081 Uiso 1 1 d D
C314 C 0.7840(2) 1.1405(2) 0.58600(7) 0.0578(8) Uani 1 1 d .
C315 C 0.8316(3) 1.2315(2) 0.59404(8) 0.0693(10) Uani 1 1 d .
H31C H 0.8486 1.2779 0.5809 0.083 Uiso 1 1 calc R
C316 C 0.8516(3) 1.2487(2) 0.62146(9) 0.0762(11) Uani 1 1 d .
H31D H 0.8846 1.3089 0.6273 0.091 Uiso 1 1 calc R
C317 C 0.8264(3) 1.1832(3) 0.64104(8) 0.0794(12) Uani 1 1 d .
H31E H 0.8405 1.1989 0.6600 0.095 Uiso 1 1 calc R
C318 C 0.7804(2) 1.0938(2) 0.63348(7) 0.0668(9) Uani 1 1 d .
H31F H 0.7642 1.0484 0.6470 0.080 Uiso 1 1 calc R
C319 C 0.7591(2) 1.0732(2) 0.60586(7) 0.0550(7) Uani 1 1 d .
C320 C 0.7127(2) 0.9916(2) 0.59037(7) 0.0522(7) Uani 1 1 d .
C321 C 0.6684(2) 0.8965(2) 0.60058(6) 0.0558(8) Uani 1 1 d .
H32A H 0.6114 0.8806 0.6098 0.067 Uiso 1 1 calc R
H32B H 0.7072 0.8898 0.6142 0.067 Uiso 1 1 calc R
C322 C 0.6517(2) 0.83477(19) 0.57542(6) 0.0511(7) Uani 1 1 d .
H32C H 0.7094 0.8393 0.5701 0.061 Uiso 1 1 calc R
N322 N 0.61500(19) 0.85492(16) 0.55102(5) 0.0528(6) Uani 1 1 d D
H322 H 0.5604(16) 0.857(3) 0.5561(8) 0.079 Uiso 1 1 d D
C323 C 0.5879(2) 0.7401(2) 0.58371(6) 0.0515(7) Uani 1 1 d .
O323 O 0.51478(16) 0.69563(15) 0.57479(5) 0.0660(6) Uani 1 1 d .
O324 O 0.62419(15) 0.71298(13) 0.60341(4) 0.0552(5) Uani 1 1 d .
C325 C 0.5671(2) 0.6217(2) 0.61278(8) 0.0599(8) Uani 1 1 d .
H32D H 0.5549 0.5796 0.5973 0.072 Uiso 1 1 calc R
H32E H 0.5099 0.6135 0.6197 0.072 Uiso 1 1 calc R
C326 C 0.6166(3) 0.6062(3) 0.63573(8) 0.0812(12) Uani 1 1 d .
H32F H 0.5808 0.5454 0.6427 0.122 Uiso 1 1 calc R
H32G H 0.6282 0.6484 0.6508 0.122 Uiso 1 1 calc R
H32H H 0.6731 0.6147 0.6286 0.122 Uiso 1 1 calc R

loop_
_atom_site_aniso_label
_atom_site_aniso_U_11
_atom_site_aniso_U_22
_atom_site_aniso_U_33
_atom_site_aniso_U_23
_atom_site_aniso_U_13
_atom_site_aniso_U_12
C101 0.058(2) 0.076(2) 0.065(2) 0.0003(18) 0.0038(16) 0.0316(19)
C102 0.059(2) 0.088(3) 0.093(3) 0.011(2) 0.014(2) 0.037(2)
C103 0.095(3) 0.060(2) 0.073(2) 0.0219(18) 0.039(2) 0.046(2)
C104 0.098(3) 0.072(2) 0.0465(17) 0.0062(16) 0.0041(19) 0.042(2)
C105 0.074(2) 0.064(2) 0.0566(18) 0.0103(16) 0.0066(17) 0.0359(19)
C106 0.0583(18) 0.0485(16) 0.0535(17) 0.0022(13) 0.0051(14) 0.0324(15)
C107 0.0592(18) 0.0357(14) 0.0536(16) 0.0033(12) 0.0087(14) 0.0220(13)
C108 0.0473(15) 0.0470(15) 0.0398(13) -0.0006(11) 0.0024(12) 0.0235(13)
O109 0.0682(14) 0.0459(11) 0.0473(11) -0.0048(9) 0.0070(10) 0.0210(11)
C110 0.0491(17) 0.0562(18) 0.0524(16) -0.0031(14) 0.0011(13) 0.0231(15)
C111 0.0389(14) 0.0409(14) 0.0462(14) -0.0006(11) -0.0008(11) 0.0179(12)
C112 0.0512(16) 0.0360(14) 0.0512(15) 0.0022(12) 0.0021(13) 0.0191(12)
N113 0.0547(14) 0.0412(12) 0.0520(13) -0.0002(11) 0.0060(11) 0.0253(11)
C114 0.0507(16) 0.0455(16) 0.0526(16) -0.0002(13) 0.0066(13) 0.0194(14)
C115 0.072(2) 0.0508(18) 0.071(2) 0.0043(16) 0.0082(17) 0.0351(17)
C116 0.079(2) 0.075(2) 0.071(2) 0.0091(19) 0.0072(19) 0.052(2)
C117 0.080(2) 0.062(2) 0.0553(18) 0.0093(16) 0.0045(17) 0.0383(19)
C118 0.076(2) 0.0500(17) 0.0498(16) 0.0049(13) 0.0100(15) 0.0330(16)
C119 0.0493(16) 0.0419(15) 0.0532(16) -0.0039(12) -0.0006(13) 0.0190(13)
C120 0.0572(17) 0.0448(15) 0.0533(16) 0.0039(13) 0.0060(13) 0.0321(14)
C121 0.0609(19) 0.0536(17) 0.0484(15) 0.0063(13) 0.0090(14) 0.0335(15)
C122 0.0478(15) 0.0435(15) 0.0450(14) 0.0026(12) 0.0044(12) 0.0209(13)
N122 0.0440(12) 0.0388(12) 0.0468(13) 0.0012(10) 0.0036(10) 0.0185(10)
C123 0.0451(15) 0.0465(16) 0.0484(15) 0.0050(12) 0.0040(12) 0.0199(13)
O123 0.0602(13) 0.0501(12) 0.0682(14) 0.0117(10) 0.0178(11) 0.0305(11)
O124 0.0461(11) 0.0490(11) 0.0646(12) 0.0041(9) 0.0090(9) 0.0266(10)
C125 0.0596(19) 0.0552(18) 0.0622(18) 0.0015(15) 0.0112(15) 0.0326(16)
C126 0.063(2) 0.079(2) 0.066(2) 0.0020(18) 0.0088(17) 0.041(2)
C201 0.076(2) 0.058(2) 0.065(2) -0.0054(17) -0.0097(18) 0.0342(19)
C202 0.089(3) 0.063(2) 0.097(3) -0.016(2) -0.015(2) 0.041(2)
C203 0.068(2) 0.094(3) 0.069(2) -0.034(2) -0.0164(19) 0.052(2)
C204 0.077(3) 0.103(3) 0.0469(18) -0.012(2) -0.0055(17) 0.046(2)
C205 0.0489(17) 0.076(2) 0.0543(18) -0.0003(16) 0.0013(14) 0.0279(16)
C206 0.0435(15) 0.075(2) 0.0469(15) -0.0083(14) -0.0078(12) 0.0401(15)
C207 0.0465(16) 0.0490(17) 0.0540(16) -0.0058(13) -0.0069(13) 0.0219(14)
C208 0.0362(14) 0.0470(15) 0.0461(14) 0.0016(12) -0.0027(11) 0.0132(12)
O209 0.0645(14) 0.0639(14) 0.0507(11) -0.0066(10) -0.0105(10) 0.0363(12)
C210 0.0589(19) 0.0555(18) 0.0506(16) -0.0001(14) -0.0057(14) 0.0273(16)
C211 0.0481(16) 0.0436(15) 0.0469(15) 0.0003(12) -0.0062(12) 0.0200(13)
C212 0.0438(15) 0.0453(15) 0.0562(16) -0.0005(13) -0.0029(13) 0.0227(13)
N213 0.0460(14) 0.0633(16) 0.0537(14) -0.0068(13) -0.0051(11) 0.0259(13)
C214 0.0557(18) 0.063(2) 0.0561(17) -0.0068(15) -0.0033(14) 0.0313(16)
C215 0.0446(18) 0.082(3) 0.081(2) -0.008(2) 0.0017(17) 0.0229(18)
C216 0.0502(19) 0.091(3) 0.077(2) -0.004(2) 0.0064(18) 0.031(2)
C217 0.063(2) 0.110(3) 0.069(2) 0.001(2) 0.0107(18) 0.049(2)
C218 0.062(2) 0.077(2) 0.0558(18) -0.0047(17) -0.0011(16) 0.0311(19)
C219 0.0516(17) 0.0594(19) 0.0600(18) -0.0016(15) -0.0006(14) 0.0308(15)
C220 0.0528(17) 0.0486(16) 0.0551(16) 0.0006(13) -0.0008(13) 0.0303(14)
C221 0.0447(15) 0.0541(17) 0.0486(15) -0.0073(13) -0.0042(13) 0.0205(14)
C222 0.0483(16) 0.0425(15) 0.0520(16) -0.0030(12) -0.0044(13) 0.0202(13)
N222 0.0364(12) 0.0483(13) 0.0482(13) -0.0035(11) -0.0004(10) 0.0159(11)
C223 0.0437(15) 0.0402(15) 0.0557(16) -0.0028(13) -0.0026(13) 0.0151(13)
O223 0.0623(15) 0.0821(18) 0.0717(15) -0.0224(13) -0.0163(12) 0.0367(14)
O224 0.0516(12) 0.0484(12) 0.0721(14) -0.0132(11) -0.0122(10) 0.0215(10)
C225 0.0496(18) 0.063(2) 0.081(2) -0.0164(18) -0.0162(17) 0.0222(16)
C226 0.068(2) 0.076(3) 0.081(3) -0.017(2) -0.018(2) 0.020(2)
C301 0.064(2) 0.071(2) 0.0604(19) 0.0014(17) -0.0027(16) 0.0326(19)
C302 0.078(3) 0.069(2) 0.0579(19) 0.0031(18) -0.0094(18) 0.022(2)
C303 0.0460(17) 0.066(2) 0.072(2) 0.0230(18) -0.0103(16) 0.0152(16)
C304 0.071(2) 0.080(3) 0.091(3) 0.029(2) 0.006(2) 0.042(2)
C305 0.070(2) 0.073(2) 0.064(2) 0.0114(18) 0.0023(17) 0.044(2)
C306 0.0355(14) 0.0404(14) 0.0603(17) 0.0090(13) -0.0037(12) 0.0124(12)
C307 0.0520(17) 0.0464(16) 0.0525(16) 0.0081(13) 0.0005(13) 0.0201(14)
C308 0.0532(17) 0.0470(16) 0.0469(15) 0.0056(12) 0.0006(13) 0.0261(14)
O309 0.0563(13) 0.0668(14) 0.0505(11) 0.0124(10) 0.0041(10) 0.0255(11)
C310 0.0580(19) 0.0558(18) 0.0603(18) 0.0074(15) 0.0034(15) 0.0249(16)
C311 0.0545(17) 0.0369(14) 0.0526(15) 0.0045(12) 0.0017(13) 0.0209(13)
C312 0.0465(15) 0.0347(13) 0.0608(17) 0.0043(12) -0.0038(13) 0.0184(12)
N313 0.0522(14) 0.0399(13) 0.0588(15) 0.0074(11) -0.0054(12) 0.0149(11)
C314 0.0526(17) 0.0428(16) 0.0677(19) 0.0038(14) -0.0072(15) 0.0163(14)
C315 0.075(2) 0.0375(16) 0.083(2) 0.0039(16) -0.016(2) 0.0185(16)
C316 0.072(2) 0.0435(18) 0.093(3) -0.0049(18) -0.020(2) 0.0137(17)
C317 0.102(3) 0.056(2) 0.067(2) -0.0105(17) -0.026(2) 0.029(2)
C318 0.067(2) 0.0515(19) 0.066(2) 0.0074(16) -0.0047(17) 0.0182(17)
C319 0.0500(17) 0.0392(15) 0.0665(19) 0.0031(13) -0.0067(14) 0.0155(13)
C320 0.0486(16) 0.0395(15) 0.0603(17) -0.0013(13) -0.0049(13) 0.0159(13)
C321 0.0612(19) 0.0444(16) 0.0537(16) 0.0025(13) -0.0088(14) 0.0203(14)
C322 0.0517(17) 0.0390(15) 0.0557(16) 0.0023(13) -0.0002(13) 0.0176(13)
N322 0.0659(17) 0.0397(13) 0.0514(13) 0.0030(10) -0.0055(12) 0.0253(12)
C323 0.0593(19) 0.0405(15) 0.0507(16) 0.0050(13) 0.0029(14) 0.0220(14)
O323 0.0585(14) 0.0446(12) 0.0797(16) 0.0081(11) -0.0119(12) 0.0143(11)
O324 0.0570(13) 0.0415(11) 0.0644(13) 0.0081(9) -0.0019(10) 0.0226(10)
C325 0.0571(19) 0.0458(16) 0.079(2) 0.0090(15) 0.0025(16) 0.0273(15)
C326 0.114(3) 0.074(3) 0.064(2) 0.0188(19) -0.002(2) 0.053(2)

loop_
_atom_type_symbol
_atom_type_description
_atom_type_scat_dispersion_real
_atom_type_scat_dispersion_imag
_atom_type_scat_source
C C 0.0181 0.0091 'International Tables Vol C Tables 4.2.6.8 and 6.1.1.4'
H H 0.0000 0.0000 'International Tables Vol C Tables 4.2.6.8 and 6.1.1.4'
N N 0.0311 0.0180 'International Tables Vol C Tables 4.2.6.8 and 6.1.1.4'
O O 0.0492 0.0322 'International Tables Vol C Tables 4.2.6.8 and 6.1.1.4'

loop_
_geom_angle_atom_site_label_1
_geom_angle_atom_site_label_2
_geom_angle_atom_site_label_3
_geom_angle
C106 C101 C102 120.2(4)
C106 C101 H10A 119.9
C102 C101 H10A 119.9
C103 C102 C101 120.1(4)
C103 C102 H10B 119.9
C101 C102 H10B 119.9
C102 C103 C104 120.0(4)
C102 C103 H10C 120.0
C104 C103 H10C 120.0
C103 C104 C105 120.5(4)
C103 C104 H10D 119.7
C105 C104 H10D 119.7
C106 C105 C104 119.8(4)
C106 C105 H10E 120.1
C104 C105 H10E 120.1
C101 C106 C105 119.2(3)
C101 C106 C107 120.4(3)
C105 C106 C107 120.4(3)
C106 C107 C108 110.6(2)
C106 C107 H10F 109.5
C108 C107 H10F 109.5
C106 C107 H10G 109.5
C108 C107 H10G 109.5
H10F C107 H10G 108.1
O109 C108 C107 111.1(2)
O109 C108 C111 91.7(2)
C107 C108 C111 118.9(2)
O109 C108 H10H 111.2
C107 C108 H10H 111.2
C111 C108 H10H 111.2
C110 O109 C108 91.6(2)
O109 C110 C111 91.9(2)
O109 C110 H11A 113.3
C111 C110 H11A 113.3
O109 C110 H11B 113.3
C111 C110 H11B 113.3
H11A C110 H11B 110.6
N122 C111 C112 111.6(2)
N122 C111 C108 113.1(2)
C112 C111 C108 116.5(2)
N122 C111 C110 114.0(2)
C112 C111 C110 114.6(2)
C108 C111 C110 84.7(2)
C120 C112 N113 110.7(3)
C120 C112 C111 125.2(3)
N113 C112 C111 123.9(3)
C114 N113 C112 108.4(2)
C114 N113 H113 128(3)
C112 N113 H113 123(3)
N113 C114 C115 131.0(3)
N113 C114 C119 107.5(3)
C115 C114 C119 121.6(3)
C116 C115 C114 117.9(3)
C116 C115 H11C 121.1
C114 C115 H11C 121.1
C115 C116 C117 121.7(3)
C115 C116 H11D 119.2
C117 C116 H11D 119.2
C118 C117 C116 120.7(3)
C118 C117 H11E 119.6
C116 C117 H11E 119.6
C117 C118 C119 120.0(3)
C117 C118 H11F 120.0
C119 C118 H11F 120.0
C118 C119 C120 135.4(3)
C118 C119 C114 118.1(3)
C120 C119 C114 106.4(3)
C112 C120 C119 106.9(3)
C112 C120 C121 122.4(3)
C119 C120 C121 130.6(3)
C120 C121 C122 108.5(2)
C120 C121 H12A 110.0
C122 C121 H12A 110.0
C120 C121 H12B 110.0
C122 C121 H12B 110.0
H12A C121 H12B 108.4
N122 C122 C123 109.1(2)
N122 C122 C121 115.7(3)
C123 C122 C121 109.6(2)
N122 C122 H12C 107.4
C123 C122 H12C 107.4
C121 C122 H12C 107.4
C122 N122 C111 114.0(2)
C122 N122 H122 115(2)
C111 N122 H122 98(2)
O123 C123 O124 123.2(3)
O123 C123 C122 124.3(3)
O124 C123 C122 112.3(2)
C123 O124 C125 116.2(2)
O124 C125 C126 107.7(3)
O124 C125 H12D 110.2
C126 C125 H12D 110.2
O124 C125 H12E 110.2
C126 C125 H12E 110.2
H12D C125 H12E 108.5
C125 C126 H12F 109.5
C125 C126 H12G 109.5
H12F C126 H12G 109.5
C125 C126 H12H 109.5
H12F C126 H12H 109.5
H12G C126 H12H 109.5
C202 C201 C206 119.3(4)
C202 C201 H20A 120.3
C206 C201 H20A 120.3
C203 C202 C201 123.1(4)
C203 C202 H20B 118.4
C201 C202 H20B 118.4
C202 C203 C204 118.4(4)
C202 C203 H20C 120.8
C204 C203 H20C 120.8
C203 C204 C205 120.8(4)
C203 C204 H20D 119.6
C205 C204 H20D 119.6
C206 C205 C204 120.8(4)
C206 C205 H20E 119.6
C204 C205 H20E 119.6
C205 C206 C201 117.5(3)
C205 C206 C207 122.5(3)
C201 C206 C207 120.0(3)
C208 C207 C206 111.3(2)
C208 C207 H20F 109.4
C206 C207 H20F 109.4
C208 C207 H20G 109.4
C206 C207 H20G 109.4
H20F C207 H20G 108.0
O209 C208 C207 112.1(2)
O209 C208 C211 91.3(2)
C207 C208 C211 119.5(2)
O209 C208 H20H 110.8
C207 C208 H20H 110.8
C211 C208 H20H 110.8
C210 O209 C208 91.7(2)
O209 C210 C211 91.8(2)
O209 C210 H21A 113.3
C211 C210 H21A 113.3
O209 C210 H21B 113.3
C211 C210 H21B 113.3
H21A C210 H21B 110.6
N222 C211 C212 110.2(2)
N222 C211 C210 115.8(3)
C212 C211 C210 114.4(3)
N222 C211 C208 112.4(2)
C212 C211 C208 117.2(2)
C210 C211 C208 85.0(2)
C220 C212 N213 109.9(3)
C220 C212 C211 126.3(3)
N213 C212 C211 123.8(3)
C214 N213 C212 107.9(3)
C214 N213 H213 135(3)
C212 N213 H213 116(3)
N213 C214 C215 130.7(3)
N213 C214 C219 107.4(3)
C215 C214 C219 121.9(3)
C216 C215 C214 117.5(4)
C216 C215 H21C 121.2
C214 C215 H21C 121.2
C215 C216 C217 122.2(4)
C215 C216 H21D 118.9
C217 C216 H21D 118.9
C216 C217 C218 120.8(4)
C216 C217 H21E 119.6
C218 C217 H21E 119.6
C219 C218 C217 118.9(3)
C219 C218 H21F 120.5
C217 C218 H21F 120.5
C218 C219 C220 135.0(3)
C218 C219 C214 118.7(3)
C220 C219 C214 106.4(3)
C212 C220 C219 108.5(3)
C212 C220 C221 122.8(3)
C219 C220 C221 128.6(3)
C220 C221 C222 108.1(2)
C220 C221 H22A 110.1
C222 C221 H22A 110.1
C220 C221 H22B 110.1
C222 C221 H22B 110.1
H22A C221 H22B 108.4
N222 C222 C223 108.8(2)
N222 C222 C221 113.8(2)
C223 C222 C221 107.9(2)
N222 C222 H22C 108.8
C223 C222 H22C 108.8
C221 C222 H22C 108.8
C211 N222 C222 114.4(2)
C211 N222 H222 105(2)
C222 N222 H222 102(2)
O223 C223 O224 124.4(3)
O223 C223 C222 124.4(3)
O224 C223 C222 111.2(3)
C223 O224 C225 115.0(3)
O224 C225 C226 108.2(3)
O224 C225 H22D 110.1
C226 C225 H22D 110.1
O224 C225 H22E 110.1
C226 C225 H22E 110.1
H22D C225 H22E 108.4
C225 C226 H22F 109.5
C225 C226 H22G 109.5
H22F C226 H22G 109.5
C225 C226 H22H 109.5
H22F C226 H22H 109.5
H22G C226 H22H 109.5
C302 C301 C306 123.3(4)
C302 C301 H30A 118.3
C306 C301 H30A 118.3
C301 C302 C303 118.9(4)
C301 C302 H30B 120.5
C303 C302 H30B 120.5
C304 C303 C302 119.6(3)
C304 C303 H30C 120.2
C302 C303 H30C 120.2
C303 C304 C305 119.8(4)
C303 C304 H30D 120.1
C305 C304 H30D 120.1
C306 C305 C304 120.8(4)
C306 C305 H30E 119.6
C304 C305 H30E 119.6
C301 C306 C305 117.5(3)
C301 C306 C307 122.7(3)
C305 C306 C307 119.8(3)
C308 C307 C306 111.1(2)
C308 C307 H30F 109.4
C306 C307 H30F 109.4
C308 C307 H30G 109.4
C306 C307 H30G 109.4
H30F C307 H30G 108.0
O309 C308 C307 111.1(2)
O309 C308 C311 90.2(2)
C307 C308 C311 118.2(2)
O309 C308 H30H 111.8
C307 C308 H30H 111.8
C311 C308 H30H 111.8
C310 O309 C308 92.0(2)
O309 C310 C311 92.7(3)
O309 C310 H31A 113.2
C311 C310 H31A 113.2
O309 C310 H31B 113.2
C311 C310 H31B 113.2
H31A C310 H31B 110.5
N322 C311 C312 111.3(2)
N322 C311 C310 115.1(3)
C312 C311 C310 114.8(3)
N322 C311 C308 111.9(2)
C312 C311 C308 116.6(2)
C310 C311 C308 85.0(2)
C320 C312 N313 109.6(3)
C320 C312 C311 125.7(3)
N313 C312 C311 124.7(3)
C314 N313 C312 107.5(2)
C314 N313 H313 127(3)
C312 N313 H313 125(3)
N313 C314 C319 109.6(3)
N313 C314 C315 129.9(3)
C319 C314 C315 120.5(3)
C316 C315 C314 116.8(3)
C316 C315 H31C 121.6
C314 C315 H31C 121.6
C315 C316 C317 123.0(3)
C315 C316 H31D 118.5
C317 C316 H31D 118.5
C316 C317 C318 120.9(4)
C316 C317 H31E 119.6
C318 C317 H31E 119.6
C319 C318 C317 118.2(3)
C319 C318 H31F 120.9
C317 C318 H31F 120.9
C318 C319 C314 120.7(3)
C318 C319 C320 134.5(3)
C314 C319 C320 104.8(3)
C312 C320 C319 108.5(3)
C312 C320 C321 122.1(3)
C319 C320 C321 129.4(3)
C320 C321 C322 108.6(2)
C320 C321 H32A 110.0
C322 C321 H32A 110.0
C320 C321 H32B 110.0
C322 C321 H32B 110.0
H32A C321 H32B 108.3
N322 C322 C323 107.7(3)
N322 C322 C321 114.6(3)
C323 C322 C321 109.3(2)
N322 C322 H32C 108.3
C323 C322 H32C 108.3
C321 C322 H32C 108.3
C322 N322 C311 114.2(2)
C322 N322 H322 111(2)
C311 N322 H322 99(2)
O323 C323 O324 124.2(3)
O323 C323 C322 125.2(3)
O324 C323 C322 110.6(3)
C323 O324 C325 114.5(2)
O324 C325 C326 106.4(3)
O324 C325 H32D 110.4
C326 C325 H32D 110.4
O324 C325 H32E 110.4
C326 C325 H32E 110.4
H32D C325 H32E 108.6
C325 C326 H32F 109.5
C325 C326 H32G 109.5
H32F C326 H32G 109.5
C325 C326 H32H 109.5
H32F C326 H32H 109.5
H32G C326 H32H 109.5

loop_
_geom_bond_atom_site_label_1
_geom_bond_atom_site_label_2
_geom_bond_distance
C101 C106 1.373(5)
C101 C102 1.401(5)
C101 H10A 0.9500
C102 C103 1.355(6)
C102 H10B 0.9500
C103 C104 1.368(6)
C103 H10C 0.9500
C104 C105 1.391(5)
C104 H10D 0.9500
C105 C106 1.380(5)
C105 H10E 0.9500
C106 C107 1.518(4)
C107 C108 1.522(4)
C107 H10F 0.9900
C107 H10G 0.9900
C108 O109 1.466(3)
C108 C111 1.549(4)
C108 H10H 1.0000
O109 C110 1.453(4)
C110 C111 1.557(4)
C110 H11A 0.9900
C110 H11B 0.9900
C111 N122 1.473(4)
C111 C112 1.489(4)
C112 C120 1.352(4)
C112 N113 1.389(4)
N113 C114 1.362(4)
N113 H113 0.901(8)
C114 C115 1.391(5)
C114 C119 1.441(4)
C115 C116 1.385(5)
C115 H11C 0.9500
C116 C117 1.400(5)
C116 H11D 0.9500
C117 C118 1.377(5)
C117 H11E 0.9500
C118 C119 1.401(4)
C118 H11F 0.9500
C119 C120 1.429(4)
C120 C121 1.494(4)
C121 C122 1.540(4)
C121 H12A 0.9900
C121 H12B 0.9900
C122 N122 1.449(4)
C122 C123 1.502(4)
C122 H12C 1.0000
N122 H122 0.998(8)
C123 O123 1.209(4)
C123 O124 1.335(3)
O124 C125 1.453(4)
C125 C126 1.488(5)
C125 H12D 0.9900
C125 H12E 0.9900
C126 H12F 0.9800
C126 H12G 0.9800
C126 H12H 0.9800
C201 C202 1.372(5)
C201 C206 1.406(5)
C201 H20A 0.9500
C202 C203 1.335(6)
C202 H20B 0.9500
C203 C204 1.372(6)
C203 H20C 0.9500
C204 C205 1.384(5)
C204 H20D 0.9500
C205 C206 1.378(5)
C205 H20E 0.9500
C206 C207 1.502(4)
C207 C208 1.494(4)
C207 H20F 0.9900
C207 H20G 0.9900
C208 O209 1.459(4)
C208 C211 1.553(4)
C208 H20H 1.0000
O209 C210 1.456(4)
C210 C211 1.543(4)
C210 H21A 0.9900
C210 H21B 0.9900
C211 N222 1.460(4)
C211 C212 1.506(4)
C212 C220 1.326(4)
C212 N213 1.406(4)
N213 C214 1.376(4)
N213 H213 0.896(8)
C214 C215 1.393(5)
C214 C219 1.425(5)
C215 C216 1.366(5)
C215 H21C 0.9500
C216 C217 1.388(5)
C216 H21D 0.9500
C217 C218 1.394(5)
C217 H21E 0.9500
C218 C219 1.393(5)
C218 H21F 0.9500
C219 C220 1.424(4)
C220 C221 1.489(4)
C221 C222 1.562(4)
C221 H22A 0.9900
C221 H22B 0.9900
C222 N222 1.465(4)
C222 C223 1.515(4)
C222 H22C 1.0000
N222 H222 0.993(8)
C223 O223 1.217(4)
C223 O224 1.331(4)
O224 C225 1.465(4)
C225 C226 1.488(5)
C225 H22D 0.9900
C225 H22E 0.9900
C226 H22F 0.9800
C226 H22G 0.9800
C226 H22H 0.9800
C301 C302 1.351(5)
C301 C306 1.365(5)
C301 H30A 0.9500
C302 C303 1.396(6)
C302 H30B 0.9500
C303 C304 1.358(6)
C303 H30C 0.9500
C304 C305 1.399(5)
C304 H30D 0.9500
C305 C306 1.373(5)
C305 H30E 0.9500
C306 C307 1.514(4)
C307 C308 1.496(4)
C307 H30F 0.9900
C307 H30G 0.9900
C308 O309 1.475(4)
C308 C311 1.566(4)
C308 H30H 1.0000
O309 C310 1.440(4)
C310 C311 1.537(4)
C310 H31A 0.9900
C310 H31B 0.9900
C311 N322 1.479(4)
C311 C312 1.495(4)
C312 C320 1.347(4)
C312 N313 1.386(4)
N313 C314 1.374(4)
N313 H313 0.898(8)
C314 C319 1.401(4)
C314 C315 1.425(5)
C315 C316 1.361(5)
C315 H31C 0.9500
C316 C317 1.372(5)
C316 H31D 0.9500
C317 C318 1.393(5)
C317 H31E 0.9500
C318 C319 1.380(5)
C318 H31F 0.9500
C319 C320 1.440(4)
C320 C321 1.514(4)
C321 C322 1.547(4)
C321 H32A 0.9900
C321 H32B 0.9900
C322 N322 1.461(4)
C322 C323 1.507(4)
C322 H32C 1.0000
N322 H322 1.002(8)
C323 O323 1.190(4)
C323 O324 1.348(4)
O324 C325 1.460(4)
C325 C326 1.506(5)
C325 H32D 0.9900
C325 H32E 0.9900
C326 H32F 0.9800
C326 H32G 0.9800
C326 H32H 0.9800

loop_
_geom_hbond_atom_site_label_D
_geom_hbond_atom_site_label_H
_geom_hbond_atom_site_label_A
_geom_hbond_distance_DH
_geom_hbond_distance_HA
_geom_hbond_distance_DA
_geom_hbond_angle_DHA
_geom_hbond_site_symmetry_A
N122 H122 O323 0.998(8) 2.282(18) 3.201(3) 153(3) .
N222 H222 O123 0.993(8) 2.239(17) 3.178(3) 157(3) .
N322 H322 O223 1.002(8) 2.235(17) 3.191(4) 159(3) .
N113 H113 O109 0.901(8) 1.993(11) 2.885(3) 170(4) 6_556
N213 H213 O309 0.896(8) 2.030(14) 2.902(3) 164(4) 6_456
N313 H313 O209 0.898(8) 2.053(9) 2.951(3) 179(4) 6_566

loop_
_platon_squeeze_void_nr
_platon_squeeze_void_average_x
_platon_squeeze_void_average_y
_platon_squeeze_void_average_z
_platon_squeeze_void_volume
_platon_squeeze_void_count_electrons
_platon_squeeze_void_content
1 -0.032 -0.030 -0.001 4600 844 ' '
